data_1569715
loop_
_publ_author_name
'Gupta, Deepak'
'Chanteux, G&#xe9;raldine'
'Kumar, Gulshan'
'Robeyns, Koen'
'Vlad, Alexandru'

_publ_section_title
;
 Modular metallotecton for engineering permanently porous frameworks:
 supernumerary role of ancillary ion.
;
_journal_issue 36
_journal_name_full 'Chemical science'
_journal_page_first 9780
_journal_page_last 9786
_journal_paper_doi 10.1039/d3sc02068a
_journal_volume 14
_journal_year 2023
_chemical_formula_moiety 'C36 H23 N6 O6 Ru, Br, 2(O) [+ solvent]'
_chemical_formula_sum 'C36 H23 Br N6 O8 Ru'
_chemical_formula_weight 848.58
_chemical_name_systematic '[Ru(5-oxido-6-hydroxy-1,10-phenanthroline)(5,6-dihydroxy1,10-phenanthroline)2] Bromide'
_space_group_crystal_system monoclinic
_space_group_IT_number 14
_space_group_name_Hall '-P 2yn'
_space_group_name_H-M_alt 'P 1 21/n 1'
_atom_sites_solution_hydrogens geom
_atom_sites_solution_primary 'dual space'
_audit_creation_method SHELXL-2018/3
_audit_update_record
;
2022-01-20 deposited with the CCDC.	2023-08-04 downloaded from the CCDC.
;
_cell_angle_alpha 90
_cell_angle_beta 90.702(5)
_cell_angle_gamma 90
_cell_formula_units_Z 4
_cell_length_a 9.5706(5)
_cell_length_b 27.2115(13)
_cell_length_c 16.1676(10)
_cell_measurement_reflns_used 3248
_cell_measurement_temperature 150(2)
_cell_measurement_theta_max 21.9800
_cell_measurement_theta_min 2.4620
_cell_volume 4210.2(4)
_computing_cell_refinement
;
CrysAlisPro, Agilent Technologies,
Version 1.171.37.35 (release 13-08-2014 CrysAlis171 .NET)
(compiled Aug 13 2014,18:06:01)
;
_computing_data_collection MAR
_computing_data_reduction
;
CrysAlisPro, Agilent Technologies,
Version 1.171.37.35 (release 13-08-2014 CrysAlis171 .NET)
(compiled Aug 13 2014,18:06:01)
;
_computing_molecular_graphics 'MERCURY (Macrae et al., 2008)'
_computing_publication_material
;
'MERCURY (Macrae et al., 2008), Platon (Spek, 2009)'
;
_computing_structure_refinement 'SHELXL-2018/3 (Sheldrick, 2018)'
_computing_structure_solution 'SHELXT (Sheldrick, 2015)'
_diffrn_ambient_temperature 150(2)
_diffrn_measured_fraction_theta_full 0.970
_diffrn_measured_fraction_theta_max 0.970
_diffrn_measurement_device_type 'MAR345 image plate'
_diffrn_measurement_method
;
'150 images, \D\F 1.2\% '
;
_diffrn_radiation_type MoK\a
_diffrn_radiation_wavelength 0.71073
_diffrn_reflns_av_R_equivalents 0.1129
_diffrn_reflns_av_unetI/netI 0.0975
_diffrn_reflns_Laue_measured_fraction_full 0.970
_diffrn_reflns_Laue_measured_fraction_max 0.970
_diffrn_reflns_limit_h_max 10
_diffrn_reflns_limit_h_min -10
_diffrn_reflns_limit_k_max 30
_diffrn_reflns_limit_k_min -30
_diffrn_reflns_limit_l_max 16
_diffrn_reflns_limit_l_min -17
_diffrn_reflns_number 20916
_diffrn_reflns_point_group_measured_fraction_full 0.970
_diffrn_reflns_point_group_measured_fraction_max 0.970
_diffrn_reflns_theta_full 23.256
_diffrn_reflns_theta_max 23.256
_diffrn_reflns_theta_min 2.256
_diffrn_source 'Incoatec microfocus source'
_exptl_absorpt_coefficient_mu 1.372
_exptl_absorpt_correction_T_max 1.00000
_exptl_absorpt_correction_T_min 0.84305
_exptl_absorpt_correction_type multi-scan
_exptl_absorpt_process_details
;
CrysAlisPro, Agilent Technologies,
Version 1.171.37.35 (release 13-08-2014 CrysAlis171 .NET)
(compiled Aug 13 2014,18:06:01)
Empirical absorption correction using spherical harmonics,
 implemented in SCALE3 ABSPACK scaling algorithm.
;
_exptl_crystal_colour orange
_exptl_crystal_density_diffrn 1.339
_exptl_crystal_description needle
_exptl_crystal_F_000 1696
_exptl_crystal_size_max 0.50
_exptl_crystal_size_mid 0.05
_exptl_crystal_size_min 0.04
_refine_diff_density_max 0.975
_refine_diff_density_min -0.499
_refine_diff_density_rms 0.092
_refine_ls_extinction_method none
_refine_ls_goodness_of_fit_ref 1.023
_refine_ls_hydrogen_treatment constr
_refine_ls_matrix_type full
_refine_ls_number_parameters 476
_refine_ls_number_reflns 5860
_refine_ls_number_restraints 438
_refine_ls_restrained_S_all 0.996
_refine_ls_R_factor_all 0.1254
_refine_ls_R_factor_gt 0.0717
_refine_ls_shift/su_max 0.001
_refine_ls_shift/su_mean 0.000
_refine_ls_structure_factor_coef Fsqd
_refine_ls_weighting_details 'w=1/[\s^2^(Fo^2^)+(0.0927P)^2^+4.2799P] where P=(Fo^2^+2Fc^2^)/3'
_refine_ls_weighting_scheme calc
_refine_ls_wR_factor_gt 0.1709
_refine_ls_wR_factor_ref 0.1990
_reflns_Friedel_coverage 0.000
_reflns_number_gt 3464
_reflns_number_total 5860
_reflns_threshold_expression 'I > 2\s(I)'
_cod_data_source_file d3sc02068a2.cif
_cod_data_source_block av_dg_RuBr_150K
_cod_depositor_comments 'Adding full bibliography for 1569713--1569715.cif.'
_cod_original_sg_symbol_H-M 'P 21/n'
_cod_database_code 1569715
_shelx_shelxl_version_number 2018/3
_shelx_space_group_comment
;
The symmetry employed for this shelxl refinement is uniquely defined
by the following loop, which should always be used as a source of
symmetry information in preference to the above space-group names.
They are only intended as comments.
;

loop_
_space_group_symop_operation_xyz
'x, y, z'
'-x+1/2, y+1/2, -z+1/2'
'-x, -y, -z'
'x-1/2, -y-1/2, z-1/2'

loop_
_atom_site_label
_atom_site_type_symbol
_atom_site_fract_x
_atom_site_fract_y
_atom_site_fract_z
_atom_site_U_iso_or_equiv
_atom_site_adp_type
_atom_site_occupancy
_atom_site_site_symmetry_order
_atom_site_calc_flag
_atom_site_refinement_flags_posn
_atom_site_refinement_flags_adp
_atom_site_refinement_flags_occupancy
_atom_site_disorder_assembly
_atom_site_disorder_group
Ru1 Ru 0.72798(7) 0.33488(2) 0.42814(5) 0.0519(3) Uani 1 1 d . . . . .
N2 N 0.8366(7) 0.3971(2) 0.3974(4) 0.0515(17) Uani 1 1 d . U . . .
C3 C 0.9341(9) 0.4029(3) 0.3421(6) 0.057(2) Uani 1 1 d . U . . .
H3 H 0.963260 0.375189 0.310956 0.068 Uiso 1 1 calc R U . . .
C4 C 0.9965(9) 0.4483(3) 0.3274(6) 0.061(2) Uani 1 1 d . U . . .
H4 H 1.067816 0.450722 0.287267 0.073 Uiso 1 1 calc R U . . .
C5 C 0.9569(9) 0.4895(3) 0.3698(6) 0.058(2) Uani 1 1 d . U . . .
H5 H 0.998752 0.520489 0.359178 0.069 Uiso 1 1 calc R U . . .
C6 C 0.8519(9) 0.4844(3) 0.4298(5) 0.052(2) Uani 1 1 d . U . . .
C7 C 0.8029(9) 0.5236(3) 0.4808(6) 0.056(2) Uani 1 1 d . U . . .
C8 C 0.7072(10) 0.5166(3) 0.5395(6) 0.057(2) Uani 1 1 d . U . . .
C9 C 0.6412(9) 0.4694(3) 0.5474(5) 0.052(2) Uani 1 1 d . U . . .
C10 C 0.5313(9) 0.4598(3) 0.6046(6) 0.061(2) Uani 1 1 d . U . . .
H10 H 0.500317 0.484453 0.641795 0.073 Uiso 1 1 calc R U . . .
C11 C 0.4723(10) 0.4138(3) 0.6038(6) 0.065(2) Uani 1 1 d . U . . .
H11 H 0.397519 0.406628 0.640040 0.078 Uiso 1 1 calc R U . . .
C12 C 0.5199(9) 0.3778(3) 0.5513(5) 0.052(2) Uani 1 1 d . U . . .
H12 H 0.476667 0.346387 0.552617 0.063 Uiso 1 1 calc R U . . .
N13 N 0.6228(7) 0.3850(2) 0.4992(4) 0.0520(17) Uani 1 1 d . U . . .
C14 C 0.6847(9) 0.4304(3) 0.4980(5) 0.0497(19) Uani 1 1 d . U . . .
C15 C 0.7940(9) 0.4379(3) 0.4401(5) 0.052(2) Uani 1 1 d . U . . .
O16 O 0.8650(6) 0.5671(2) 0.4648(4) 0.0710(18) Uani 1 1 d . U . . .
H16 H 0.834640 0.588552 0.497348 0.106 Uiso 1 1 calc R U . . .
O17 O 0.6586(6) 0.5510(2) 0.5918(4) 0.0706(18) Uani 1 1 d . U . . .
H17 H 0.696856 0.578046 0.581721 0.106 Uiso 0.747(4) 1 calc R U P . .
N22 N 0.8347(7) 0.2865(2) 0.3558(4) 0.0491(17) Uani 1 1 d . U . . .
C23 C 0.9408(9) 0.2577(3) 0.3767(6) 0.059(2) Uani 1 1 d . U . . .
H23 H 0.982714 0.261531 0.429823 0.071 Uiso 1 1 calc R U . . .
C24 C 0.9931(9) 0.2221(3) 0.3239(6) 0.062(2) Uani 1 1 d . U . . .
H24 H 1.068381 0.201845 0.341779 0.075 Uiso 1 1 calc R U . . .
C25 C 0.9375(10) 0.2161(3) 0.2467(6) 0.063(2) Uani 1 1 d . U . . .
H25 H 0.973110 0.191886 0.210298 0.076 Uiso 1 1 calc R U . . .
C26 C 0.8257(9) 0.2467(3) 0.2220(5) 0.053(2) Uani 1 1 d . U . . .
C27 C 0.7608(9) 0.2453(3) 0.1434(6) 0.057(2) Uani 1 1 d . U . . .
C28 C 0.6633(9) 0.2790(3) 0.1202(6) 0.057(2) Uani 1 1 d . U . . .
C29 C 0.6110(9) 0.3139(3) 0.1774(5) 0.050(2) Uani 1 1 d . U . . .
C30 C 0.5040(9) 0.3471(3) 0.1608(6) 0.056(2) Uani 1 1 d . U . . .
H30 H 0.459778 0.347377 0.107859 0.067 Uiso 1 1 calc R U . . .
C31 C 0.4624(10) 0.3790(3) 0.2198(6) 0.065(3) Uani 1 1 d . U . . .
H31 H 0.392837 0.402974 0.207861 0.078 Uiso 1 1 calc R U . . .
C32 C 0.5236(9) 0.3761(3) 0.2985(6) 0.061(2) Uani 1 1 d . U . . .
H32 H 0.492464 0.398123 0.340073 0.073 Uiso 1 1 calc R U . . .
N33 N 0.6235(7) 0.3441(2) 0.3181(4) 0.0500(17) Uani 1 1 d . U . . .
C34 C 0.6667(8) 0.3134(3) 0.2568(5) 0.0483(19) Uani 1 1 d . U . . .
C35 C 0.7788(8) 0.2808(3) 0.2768(5) 0.0472(19) Uani 1 1 d . U . . .
O36 O 0.8084(6) 0.2093(2) 0.0927(4) 0.0697(18) Uani 1 1 d . U . . .
H36 H 0.765598 0.210752 0.047095 0.105 Uiso 1 1 calc R U . . .
O37 O 0.6079(6) 0.2753(2) 0.0421(4) 0.0713(18) Uani 1 1 d . U . . .
H37 H 0.579264 0.302980 0.026474 0.107 Uiso 1 1 calc R U . . .
N42 N 0.8313(7) 0.3208(2) 0.5369(4) 0.0523(18) Uani 1 1 d . U . . .
C43 C 0.9318(9) 0.3466(3) 0.5730(6) 0.060(2) Uani 1 1 d . U . . .
H43 H 0.970319 0.373466 0.543355 0.072 Uiso 1 1 calc R U . . .
C44 C 0.9839(9) 0.3369(3) 0.6512(6) 0.063(2) Uani 1 1 d . U . . .
H44 H 1.058207 0.356053 0.673566 0.075 Uiso 1 1 calc R U . . .
C45 C 0.9291(9) 0.3002(3) 0.6953(6) 0.060(2) Uani 1 1 d . U . . .
H45 H 0.962945 0.293671 0.749701 0.072 Uiso 1 1 calc R U . . .
C46 C 0.8190(9) 0.2708(3) 0.6602(6) 0.054(2) Uani 1 1 d . U . . .
C47 C 0.7576(10) 0.2306(3) 0.7002(6) 0.059(2) Uani 1 1 d . U . . .
C48 C 0.6586(10) 0.2031(3) 0.6627(6) 0.060(2) Uani 1 1 d . U . . .
C49 C 0.6052(9) 0.2162(3) 0.5806(6) 0.054(2) Uani 1 1 d . U . . .
C50 C 0.4950(10) 0.1918(3) 0.5395(6) 0.064(2) Uani 1 1 d . U . . .
H50 H 0.450389 0.164136 0.563337 0.077 Uiso 1 1 calc R U . . .
C51 C 0.4550(9) 0.2093(3) 0.4648(6) 0.063(2) Uani 1 1 d . U . . .
H51 H 0.383571 0.192674 0.434531 0.076 Uiso 1 1 calc R U . . .
C52 C 0.5153(9) 0.2505(3) 0.4312(6) 0.058(2) Uani 1 1 d . U . . .
H52 H 0.480653 0.262162 0.379513 0.070 Uiso 1 1 calc R U . . .
N53 N 0.6193(7) 0.2749(2) 0.4676(4) 0.0530(18) Uani 1 1 d . U . . .
C54 C 0.6622(8) 0.2565(3) 0.5423(5) 0.050(2) Uani 1 1 d . U . . .
C55 C 0.7763(9) 0.2834(3) 0.5817(5) 0.051(2) Uani 1 1 d . U . . .
O56 O 0.8028(6) 0.2214(2) 0.7770(4) 0.0735(19) Uani 1 1 d . U . . .
H56 H 0.756993 0.197996 0.796857 0.110 Uiso 1 1 calc R U . . .
O57 O 0.6009(7) 0.1652(2) 0.7033(4) 0.0738(19) Uani 1 1 d . U . . .
H57 H 0.587694 0.141747 0.670405 0.111 Uiso 0.253(4) 1 calc R U P . .
Br61 Br 0.71854(14) 0.15709(5) 0.92597(9) 0.0553(5) Uani 0.747(4) 1 d . . P A 1
O61B O 0.606(2) 0.0761(8) 0.6135(15) 0.090(2) Uani 0.747(4) 1 d . U P A 1
Br62 Br 0.6504(9) 0.0653(3) 0.5984(7) 0.090(2) Uani 0.253(4) 1 d . . P A 2
O62B O 0.721(3) 0.1714(10) 0.9635(19) 0.0553(5) Uani 0.253(4) 1 d . U P A 2
O63 O 0.6365(6) 0.3716(2) -0.0341(3) 0.0649(17) Uani 1 1 d . U . . .

loop_
_atom_site_aniso_label
_atom_site_aniso_U_11
_atom_site_aniso_U_22
_atom_site_aniso_U_33
_atom_site_aniso_U_23
_atom_site_aniso_U_13
_atom_site_aniso_U_12
Ru1 0.0406(4) 0.0521(5) 0.0630(5) -0.0011(4) 0.0033(4) -0.0007(4)
N2 0.042(4) 0.049(4) 0.063(4) 0.000(3) 0.010(3) -0.003(3)
C3 0.045(5) 0.057(4) 0.068(5) 0.008(4) 0.006(4) 0.003(4)
C4 0.046(5) 0.068(5) 0.069(6) 0.004(4) 0.011(4) -0.002(4)
C5 0.046(5) 0.055(4) 0.073(5) 0.010(4) 0.007(4) -0.005(4)
C6 0.044(5) 0.052(4) 0.060(5) 0.004(4) -0.001(3) -0.003(4)
C7 0.049(5) 0.050(4) 0.070(5) -0.004(4) 0.001(4) -0.002(4)
C8 0.053(5) 0.055(4) 0.063(5) -0.004(4) -0.001(4) 0.002(4)
C9 0.043(5) 0.059(4) 0.055(5) -0.001(4) -0.008(3) 0.003(4)
C10 0.056(5) 0.063(5) 0.065(5) -0.004(4) 0.006(4) 0.006(4)
C11 0.055(5) 0.062(5) 0.079(6) 0.001(4) 0.012(4) 0.003(4)
C12 0.041(5) 0.059(5) 0.057(5) -0.002(4) 0.002(4) -0.003(4)
N13 0.039(4) 0.053(4) 0.064(4) -0.002(3) 0.004(3) -0.006(3)
C14 0.042(4) 0.056(4) 0.051(5) -0.002(4) -0.001(3) 0.000(3)
C15 0.043(5) 0.053(4) 0.060(5) 0.003(4) -0.001(3) -0.003(3)
O16 0.061(4) 0.058(4) 0.094(5) -0.010(3) 0.022(4) -0.011(3)
O17 0.062(4) 0.059(4) 0.090(5) -0.020(3) 0.013(3) 0.000(3)
N22 0.042(4) 0.046(4) 0.060(4) -0.003(3) 0.008(3) 0.003(3)
C23 0.050(5) 0.059(5) 0.069(5) 0.005(4) 0.004(4) 0.003(4)
C24 0.055(5) 0.064(5) 0.067(5) 0.003(4) 0.006(4) 0.014(4)
C25 0.064(5) 0.058(5) 0.069(5) -0.002(4) 0.007(4) 0.008(4)
C26 0.050(5) 0.052(5) 0.057(4) -0.001(4) 0.008(4) -0.002(4)
C27 0.048(5) 0.061(5) 0.062(5) -0.011(4) 0.007(4) -0.006(4)
C28 0.048(5) 0.065(5) 0.058(5) -0.003(4) 0.002(4) -0.004(4)
C29 0.042(5) 0.055(5) 0.054(4) 0.005(4) 0.007(4) -0.003(3)
C30 0.053(5) 0.060(5) 0.053(5) 0.004(4) -0.006(4) 0.003(4)
C31 0.055(5) 0.069(5) 0.072(5) 0.000(4) 0.002(4) 0.016(4)
C32 0.052(5) 0.061(5) 0.069(5) -0.004(4) 0.010(4) 0.004(4)
N33 0.044(4) 0.052(4) 0.054(4) 0.002(3) 0.004(3) 0.001(3)
C34 0.041(4) 0.052(4) 0.051(4) 0.002(4) 0.008(4) -0.001(3)
C35 0.041(4) 0.054(5) 0.046(4) -0.002(4) 0.007(4) -0.005(3)
O36 0.066(4) 0.071(4) 0.073(4) -0.014(3) 0.006(3) 0.009(3)
O37 0.063(4) 0.083(4) 0.068(4) -0.006(3) -0.005(3) 0.008(3)
N42 0.041(4) 0.055(4) 0.061(4) -0.004(3) 0.006(3) 0.000(3)
C43 0.054(5) 0.060(5) 0.066(5) 0.000(4) 0.009(4) -0.003(4)
C44 0.052(5) 0.074(5) 0.063(5) -0.008(4) 0.003(4) -0.013(4)
C45 0.051(5) 0.065(5) 0.063(5) 0.000(4) -0.002(4) 0.004(4)
C46 0.046(5) 0.051(4) 0.065(5) 0.003(4) 0.005(4) 0.003(3)
C47 0.060(5) 0.054(5) 0.063(5) 0.008(4) 0.002(4) 0.006(4)
C48 0.055(5) 0.058(5) 0.066(5) 0.007(4) 0.010(4) -0.001(4)
C49 0.047(5) 0.053(5) 0.064(5) 0.001(4) 0.010(4) 0.002(4)
C50 0.057(5) 0.054(5) 0.083(5) 0.007(4) 0.005(4) 0.000(4)
C51 0.050(5) 0.063(5) 0.076(5) 0.002(4) 0.001(4) -0.006(4)
C52 0.049(5) 0.060(5) 0.066(5) 0.002(4) -0.001(4) -0.002(4)
N53 0.038(4) 0.056(4) 0.065(4) 0.005(3) 0.003(3) 0.002(3)
C54 0.036(4) 0.056(5) 0.057(5) 0.001(4) 0.001(4) 0.006(3)
C55 0.039(4) 0.056(4) 0.058(5) -0.001(4) 0.008(4) 0.011(3)
O56 0.066(4) 0.082(4) 0.072(4) 0.020(3) 0.003(3) -0.008(3)
O57 0.073(5) 0.068(4) 0.080(5) 0.022(3) 0.007(4) -0.014(3)
Br61 0.0498(8) 0.0528(9) 0.0635(11) -0.0014(6) 0.0031(7) -0.0017(6)
O61B 0.086(6) 0.078(5) 0.106(5) -0.005(3) 0.008(4) 0.005(3)
Br62 0.086(6) 0.078(5) 0.106(5) -0.005(3) 0.008(4) 0.005(3)
O62B 0.0498(8) 0.0528(9) 0.0635(11) -0.0014(6) 0.0031(7) -0.0017(6)
O63 0.076(4) 0.073(4) 0.046(3) -0.005(3) 0.007(3) 0.027(3)

loop_
_atom_type_symbol
_atom_type_description
_atom_type_scat_dispersion_real
_atom_type_scat_dispersion_imag
_atom_type_scat_source
C C 0.0033 0.0016 'International Tables Vol C Tables 4.2.6.8 and 6.1.1.4'
H H 0.0000 0.0000 'International Tables Vol C Tables 4.2.6.8 and 6.1.1.4'
N N 0.0061 0.0033 'International Tables Vol C Tables 4.2.6.8 and 6.1.1.4'
O O 0.0106 0.0060 'International Tables Vol C Tables 4.2.6.8 and 6.1.1.4'
Br Br -0.2901 2.4595 'International Tables Vol C Tables 4.2.6.8 and 6.1.1.4'
Ru Ru -1.2594 0.8363 'International Tables Vol C Tables 4.2.6.8 and 6.1.1.4'

loop_
_geom_angle_atom_site_label_1
_geom_angle_atom_site_label_2
_geom_angle_atom_site_label_3
_geom_angle
_geom_angle_site_symmetry_1
_geom_angle_site_symmetry_3
_geom_angle_publ_flag
N53 Ru1 N42 79.9(3) . . ?
N53 Ru1 N22 85.6(3) . . ?
N42 Ru1 N22 97.6(3) . . ?
N53 Ru1 N33 97.1(3) . . ?
N42 Ru1 N33 176.2(3) . . ?
N22 Ru1 N33 79.8(3) . . ?
N53 Ru1 N2 175.7(3) . . ?
N42 Ru1 N2 97.0(3) . . ?
N22 Ru1 N2 97.8(3) . . ?
N33 Ru1 N2 86.1(3) . . ?
N53 Ru1 N13 95.8(3) . . ?
N42 Ru1 N13 83.0(3) . . ?
N22 Ru1 N13 178.5(3) . . ?
N33 Ru1 N13 99.6(3) . . ?
N2 Ru1 N13 80.8(3) . . ?
C3 N2 C15 117.7(7) . . ?
C3 N2 Ru1 129.2(6) . . ?
C15 N2 Ru1 113.0(6) . . ?
N2 C3 C4 122.2(9) . . ?
N2 C3 H3 118.9 . . ?
C4 C3 H3 118.9 . . ?
C5 C4 C3 121.2(9) . . ?
C5 C4 H4 119.4 . . ?
C3 C4 H4 119.4 . . ?
C4 C5 C6 117.8(8) . . ?
C4 C5 H5 121.1 . . ?
C6 C5 H5 121.1 . . ?
C15 C6 C5 117.3(8) . . ?
C15 C6 C7 118.4(8) . . ?
C5 C6 C7 124.3(8) . . ?
C8 C7 O16 124.5(8) . . ?
C8 C7 C6 122.2(8) . . ?
O16 C7 C6 113.3(8) . . ?
C7 C8 O17 126.0(8) . . ?
C7 C8 C9 119.7(9) . . ?
O17 C8 C9 114.2(8) . . ?
C14 C9 C10 117.3(8) . . ?
C14 C9 C8 119.6(9) . . ?
C10 C9 C8 123.0(8) . . ?
C11 C10 C9 117.6(9) . . ?
C11 C10 H10 121.2 . . ?
C9 C10 H10 121.2 . . ?
C10 C11 C12 121.0(10) . . ?
C10 C11 H11 119.5 . . ?
C12 C11 H11 119.5 . . ?
N13 C12 C11 122.9(9) . . ?
N13 C12 H12 118.5 . . ?
C11 C12 H12 118.5 . . ?
C12 N13 C14 118.1(8) . . ?
C12 N13 Ru1 129.3(6) . . ?
C14 N13 Ru1 112.0(6) . . ?
N13 C14 C9 123.0(8) . . ?
N13 C14 C15 117.3(8) . . ?
C9 C14 C15 119.6(8) . . ?
N2 C15 C6 123.6(8) . . ?
N2 C15 C14 116.0(8) . . ?
C6 C15 C14 120.3(8) . . ?
C7 O16 H16 109.5 . . ?
C8 O17 H17 109.5 . . ?
C23 N22 C35 117.1(7) . . ?
C23 N22 Ru1 128.5(6) . . ?
C35 N22 Ru1 114.1(5) . . ?
N22 C23 C24 122.5(9) . . ?
N22 C23 H23 118.7 . . ?
C24 C23 H23 118.7 . . ?
C25 C24 C23 120.5(9) . . ?
C25 C24 H24 119.8 . . ?
C23 C24 H24 119.8 . . ?
C24 C25 C26 118.4(9) . . ?
C24 C25 H25 120.8 . . ?
C26 C25 H25 120.8 . . ?
C35 C26 C27 117.4(8) . . ?
C35 C26 C25 118.3(8) . . ?
C27 C26 C25 124.3(9) . . ?
C28 C27 O36 123.6(8) . . ?
C28 C27 C26 121.7(9) . . ?
O36 C27 C26 114.6(8) . . ?
C27 C28 O37 117.6(8) . . ?
C27 C28 C29 121.1(8) . . ?
O37 C28 C29 121.0(8) . . ?
C34 C29 C30 117.4(8) . . ?
C34 C29 C28 117.6(8) . . ?
C30 C29 C28 125.0(8) . . ?
C31 C30 C29 120.2(8) . . ?
C31 C30 H30 119.9 . . ?
C29 C30 H30 119.9 . . ?
C30 C31 C32 118.9(9) . . ?
C30 C31 H31 120.6 . . ?
C32 C31 H31 120.6 . . ?
N33 C32 C31 123.0(9) . . ?
N33 C32 H32 118.5 . . ?
C31 C32 H32 118.5 . . ?
C32 N33 C34 116.9(7) . . ?
C32 N33 Ru1 129.0(6) . . ?
C34 N33 Ru1 114.1(5) . . ?
N33 C34 C29 123.5(8) . . ?
N33 C34 C35 116.7(7) . . ?
C29 C34 C35 119.8(8) . . ?
C26 C35 N22 123.2(8) . . ?
C26 C35 C34 121.9(8) . . ?
N22 C35 C34 114.9(7) . . ?
C27 O36 H36 109.5 . . ?
C28 O37 H37 109.5 . . ?
C43 N42 C55 116.6(8) . . ?
C43 N42 Ru1 128.5(6) . . ?
C55 N42 Ru1 114.4(5) . . ?
N42 C43 C44 123.7(9) . . ?
N42 C43 H43 118.1 . . ?
C44 C43 H43 118.1 . . ?
C45 C44 C43 119.5(8) . . ?
C45 C44 H44 120.2 . . ?
C43 C44 H44 120.2 . . ?
C44 C45 C46 119.7(8) . . ?
C44 C45 H45 120.1 . . ?
C46 C45 H45 120.1 . . ?
C55 C46 C47 120.0(8) . . ?
C55 C46 C45 115.8(8) . . ?
C47 C46 C45 124.2(8) . . ?
O56 C47 C48 122.2(9) . . ?
O56 C47 C46 116.3(8) . . ?
C48 C47 C46 121.5(8) . . ?
O57 C48 C47 119.9(8) . . ?
O57 C48 C49 119.3(8) . . ?
C47 C48 C49 120.7(8) . . ?
C54 C49 C50 117.4(8) . . ?
C54 C49 C48 117.9(8) . . ?
C50 C49 C48 124.6(8) . . ?
C51 C50 C49 117.4(9) . . ?
C51 C50 H50 121.3 . . ?
C49 C50 H50 121.3 . . ?
C50 C51 C52 121.6(9) . . ?
C50 C51 H51 119.2 . . ?
C52 C51 H51 119.2 . . ?
N53 C52 C51 123.2(8) . . ?
N53 C52 H52 118.4 . . ?
C51 C52 H52 118.4 . . ?
C52 N53 C54 115.1(7) . . ?
C52 N53 Ru1 130.0(6) . . ?
C54 N53 Ru1 114.9(5) . . ?
N53 C54 C49 125.1(8) . . ?
N53 C54 C55 114.7(8) . . ?
C49 C54 C55 120.2(8) . . ?
N42 C55 C46 124.6(8) . . ?
N42 C55 C54 115.9(7) . . ?
C46 C55 C54 119.5(8) . . ?
C47 O56 H56 109.5 . . ?
C48 O57 H57 109.5 . . ?

loop_
_geom_bond_atom_site_label_1
_geom_bond_atom_site_label_2
_geom_bond_distance
_geom_bond_site_symmetry_2
_geom_bond_publ_flag
Ru1 N53 2.043(7) . ?
Ru1 N42 2.043(7) . ?
Ru1 N22 2.043(7) . ?
Ru1 N33 2.046(6) . ?
Ru1 N2 2.051(7) . ?
Ru1 N13 2.055(7) . ?
N2 C3 1.309(11) . ?
N2 C15 1.372(10) . ?
C3 C4 1.395(11) . ?
C3 H3 0.9500 . ?
C4 C5 1.370(12) . ?
C4 H4 0.9500 . ?
C5 C6 1.412(12) . ?
C5 H5 0.9500 . ?
C6 C15 1.392(11) . ?
C6 C7 1.431(12) . ?
C7 C8 1.342(12) . ?
C7 O16 1.349(10) . ?
C8 O17 1.347(10) . ?
C8 C9 1.438(12) . ?
C9 C14 1.394(11) . ?
C9 C10 1.433(12) . ?
C10 C11 1.375(12) . ?
C10 H10 0.9500 . ?
C11 C12 1.377(12) . ?
C11 H11 0.9500 . ?
C12 N13 1.318(10) . ?
C12 H12 0.9500 . ?
N13 C14 1.371(10) . ?
C14 C15 1.426(12) . ?
O16 H16 0.8400 . ?
O17 H17 0.8400 . ?
N22 C23 1.323(10) . ?
N22 C35 1.386(10) . ?
C23 C24 1.388(12) . ?
C23 H23 0.9500 . ?
C24 C25 1.361(11) . ?
C24 H24 0.9500 . ?
C25 C26 1.409(11) . ?
C25 H25 0.9500 . ?
C26 C35 1.364(11) . ?
C26 C27 1.409(11) . ?
C27 C28 1.358(11) . ?
C27 O36 1.358(10) . ?
C28 O37 1.366(10) . ?
C28 C29 1.422(12) . ?
C29 C34 1.383(11) . ?
C29 C30 1.390(11) . ?
C30 C31 1.353(12) . ?
C30 H30 0.9500 . ?
C31 C32 1.397(11) . ?
C31 H31 0.9500 . ?
C32 N33 1.329(10) . ?
C32 H32 0.9500 . ?
N33 C34 1.363(10) . ?
C34 C35 1.427(11) . ?
O36 H36 0.8400 . ?
O37 H37 0.8400 . ?
N42 C43 1.321(10) . ?
N42 C55 1.359(10) . ?
C43 C44 1.380(12) . ?
C43 H43 0.9500 . ?
C44 C45 1.337(11) . ?
C44 H44 0.9500 . ?
C45 C46 1.435(11) . ?
C45 H45 0.9500 . ?
C46 C55 1.372(11) . ?
C46 C47 1.403(12) . ?
C47 O56 1.333(10) . ?
C47 C48 1.346(12) . ?
C48 O57 1.344(10) . ?
C48 C49 1.460(12) . ?
C49 C54 1.376(11) . ?
C49 C50 1.407(11) . ?
C50 C51 1.349(12) . ?
C50 H50 0.9500 . ?
C51 C52 1.376(12) . ?
C51 H51 0.9500 . ?
C52 N53 1.327(10) . ?
C52 H52 0.9500 . ?
N53 C54 1.365(10) . ?
C54 C55 1.456(11) . ?
O56 H56 0.8400 . ?
O57 H57 0.8400 . ?

loop_
_geom_torsion_atom_site_label_1
_geom_torsion_atom_site_label_2
_geom_torsion_atom_site_label_3
_geom_torsion_atom_site_label_4
_geom_torsion
_geom_torsion_site_symmetry_1
_geom_torsion_site_symmetry_2
_geom_torsion_site_symmetry_3
_geom_torsion_site_symmetry_4
_geom_torsion_publ_flag
C15 N2 C3 C4 1.5(12) . . . . ?
Ru1 N2 C3 C4 178.8(6) . . . . ?
N2 C3 C4 C5 -0.9(13) . . . . ?
C3 C4 C5 C6 0.8(12) . . . . ?
C4 C5 C6 C15 -1.3(12) . . . . ?
C4 C5 C6 C7 177.8(8) . . . . ?
C15 C6 C7 C8 2.2(12) . . . . ?
C5 C6 C7 C8 -177.0(8) . . . . ?
C15 C6 C7 O16 -179.3(7) . . . . ?
C5 C6 C7 O16 1.5(12) . . . . ?
O16 C7 C8 O17 -0.5(15) . . . . ?
C6 C7 C8 O17 177.9(8) . . . . ?
O16 C7 C8 C9 175.9(7) . . . . ?
C6 C7 C8 C9 -5.8(13) . . . . ?
C7 C8 C9 C14 4.8(12) . . . . ?
O17 C8 C9 C14 -178.5(7) . . . . ?
C7 C8 C9 C10 -175.6(8) . . . . ?
O17 C8 C9 C10 1.2(12) . . . . ?
C14 C9 C10 C11 -3.1(12) . . . . ?
C8 C9 C10 C11 177.2(8) . . . . ?
C9 C10 C11 C12 1.7(13) . . . . ?
C10 C11 C12 N13 -0.2(13) . . . . ?
C11 C12 N13 C14 0.2(12) . . . . ?
C11 C12 N13 Ru1 170.4(6) . . . . ?
C12 N13 C14 C9 -1.9(12) . . . . ?
Ru1 N13 C14 C9 -173.7(6) . . . . ?
C12 N13 C14 C15 -178.8(7) . . . . ?
Ru1 N13 C14 C15 9.5(9) . . . . ?
C10 C9 C14 N13 3.4(12) . . . . ?
C8 C9 C14 N13 -177.0(7) . . . . ?
C10 C9 C14 C15 -179.8(7) . . . . ?
C8 C9 C14 C15 -0.2(12) . . . . ?
C3 N2 C15 C6 -2.2(12) . . . . ?
Ru1 N2 C15 C6 -179.9(6) . . . . ?
C3 N2 C15 C14 178.2(7) . . . . ?
Ru1 N2 C15 C14 0.5(9) . . . . ?
C5 C6 C15 N2 2.1(12) . . . . ?
C7 C6 C15 N2 -177.1(7) . . . . ?
C5 C6 C15 C14 -178.3(7) . . . . ?
C7 C6 C15 C14 2.5(12) . . . . ?
N13 C14 C15 N2 -6.8(11) . . . . ?
C9 C14 C15 N2 176.2(7) . . . . ?
N13 C14 C15 C6 173.5(7) . . . . ?
C9 C14 C15 C6 -3.4(12) . . . . ?
C35 N22 C23 C24 -1.8(12) . . . . ?
Ru1 N22 C23 C24 172.0(6) . . . . ?
N22 C23 C24 C25 1.2(14) . . . . ?
C23 C24 C25 C26 -0.2(14) . . . . ?
C24 C25 C26 C35 -0.1(13) . . . . ?
C24 C25 C26 C27 178.3(9) . . . . ?
C35 C26 C27 C28 5.2(13) . . . . ?
C25 C26 C27 C28 -173.1(9) . . . . ?
C35 C26 C27 O36 -177.6(7) . . . . ?
C25 C26 C27 O36 4.1(13) . . . . ?
O36 C27 C28 O37 1.9(13) . . . . ?
C26 C27 C28 O37 178.8(8) . . . . ?
O36 C27 C28 C29 176.0(8) . . . . ?
C26 C27 C28 C29 -7.0(14) . . . . ?
C27 C28 C29 C34 2.2(13) . . . . ?
O37 C28 C29 C34 176.2(8) . . . . ?
C27 C28 C29 C30 -174.9(8) . . . . ?
O37 C28 C29 C30 -0.9(14) . . . . ?
C34 C29 C30 C31 3.2(13) . . . . ?
C28 C29 C30 C31 -179.7(9) . . . . ?
C29 C30 C31 C32 -3.4(14) . . . . ?
C30 C31 C32 N33 1.5(14) . . . . ?
C31 C32 N33 C34 0.6(13) . . . . ?
C31 C32 N33 Ru1 178.8(7) . . . . ?
C32 N33 C34 C29 -0.9(12) . . . . ?
Ru1 N33 C34 C29 -179.3(6) . . . . ?
C32 N33 C34 C35 176.9(7) . . . . ?
Ru1 N33 C34 C35 -1.6(9) . . . . ?
C30 C29 C34 N33 -1.0(13) . . . . ?
C28 C29 C34 N33 -178.3(8) . . . . ?
C30 C29 C34 C35 -178.7(8) . . . . ?
C28 C29 C34 C35 4.0(12) . . . . ?
C27 C26 C35 N22 -179.2(8) . . . . ?
C25 C26 C35 N22 -0.7(13) . . . . ?
C27 C26 C35 C34 1.2(13) . . . . ?
C25 C26 C35 C34 179.7(8) . . . . ?
C23 N22 C35 C26 1.6(12) . . . . ?
Ru1 N22 C35 C26 -173.1(7) . . . . ?
C23 N22 C35 C34 -178.7(7) . . . . ?
Ru1 N22 C35 C34 6.5(9) . . . . ?
N33 C34 C35 C26 176.4(8) . . . . ?
C29 C34 C35 C26 -5.8(13) . . . . ?
N33 C34 C35 N22 -3.3(11) . . . . ?
C29 C34 C35 N22 174.5(7) . . . . ?
C55 N42 C43 C44 1.5(13) . . . . ?
Ru1 N42 C43 C44 172.4(7) . . . . ?
N42 C43 C44 C45 -1.9(14) . . . . ?
C43 C44 C45 C46 1.4(14) . . . . ?
C44 C45 C46 C55 -0.7(13) . . . . ?
C44 C45 C46 C47 177.9(9) . . . . ?
C55 C46 C47 O56 -178.6(8) . . . . ?
C45 C46 C47 O56 2.8(13) . . . . ?
C55 C46 C47 C48 1.4(14) . . . . ?
C45 C46 C47 C48 -177.2(9) . . . . ?
O56 C47 C48 O57 0.7(14) . . . . ?
C46 C47 C48 O57 -179.2(8) . . . . ?
O56 C47 C48 C49 176.0(8) . . . . ?
C46 C47 C48 C49 -4.0(14) . . . . ?
O57 C48 C49 C54 177.1(8) . . . . ?
C47 C48 C49 C54 1.8(13) . . . . ?
O57 C48 C49 C50 0.2(14) . . . . ?
C47 C48 C49 C50 -175.1(9) . . . . ?
C54 C49 C50 C51 1.1(13) . . . . ?
C48 C49 C50 C51 178.1(9) . . . . ?
C49 C50 C51 C52 -2.7(14) . . . . ?
C50 C51 C52 N53 2.7(15) . . . . ?
C51 C52 N53 C54 -0.9(13) . . . . ?
C51 C52 N53 Ru1 177.7(7) . . . . ?
C52 N53 C54 C49 -0.7(12) . . . . ?
Ru1 N53 C54 C49 -179.5(7) . . . . ?
C52 N53 C54 C55 180.0(7) . . . . ?
Ru1 N53 C54 C55 1.2(9) . . . . ?
C50 C49 C54 N53 0.5(13) . . . . ?
C48 C49 C54 N53 -176.6(8) . . . . ?
C50 C49 C54 C55 179.8(8) . . . . ?
C48 C49 C54 C55 2.7(12) . . . . ?
C43 N42 C55 C46 -0.7(13) . . . . ?
Ru1 N42 C55 C46 -172.9(7) . . . . ?
C43 N42 C55 C54 177.8(7) . . . . ?
Ru1 N42 C55 C54 5.6(9) . . . . ?
C47 C46 C55 N42 -178.3(8) . . . . ?
C45 C46 C55 N42 0.3(13) . . . . ?
C47 C46 C55 C54 3.2(13) . . . . ?
C45 C46 C55 C54 -178.1(7) . . . . ?
N53 C54 C55 N42 -4.5(11) . . . . ?
C49 C54 C55 N42 176.2(8) . . . . ?
N53 C54 C55 C46 174.1(8) . . . . ?
C49 C54 C55 C46 -5.3(13) . . . . ?
